data_4349604
loop_
_publ_author_name
'Luo, Min'
'Hu, Dandan'
'Yang, Huajun'
'Li, Dongsheng'
'Wu, Tao'

_publ_section_title
;
 PCU-type copper-rich open-framework chalcogenides: pushing up the length
 limit of the connection mode and the first mixed-metal [Cu7GeSe13]
 cluster
;
_journal_issue 2
_journal_name_full 'Inorganic Chemistry Frontiers'
_journal_page_first 387
_journal_paper_doi 10.1039/C6QI00482B
_journal_volume 4
_journal_year 2017
_chemical_formula_moiety '??Cu8Se13?? ??Ge2Se2??3'
_chemical_formula_sum 'Cu32 Ge24 Se76'
_chemical_formula_weight 9776.40
_space_group_IT_number 204
_space_group_name_Hall '-I 2 2 3'
_space_group_name_H-M_alt 'I m -3'
_symmetry_cell_setting cubic
_symmetry_space_group_name_Hall '-I 2 2 3'
_symmetry_space_group_name_H-M 'I m -3'
_atom_sites_solution_primary direct
_atom_sites_solution_secondary difmap
_audit_creation_method SHELXL-97
_audit_update_record
;
2016-03-28 deposited with the CCDC.
2016-12-16 downloaded from the CCDC.
;
_cell_angle_alpha 90.00
_cell_angle_beta 90.00
_cell_angle_gamma 90.00
_cell_formula_units_Z 2
_cell_length_a 23.5208(17)
_cell_length_b 23.5208(17)
_cell_length_c 23.5208(17)
_cell_measurement_reflns_used 7110
_cell_measurement_temperature 293(2)
_cell_measurement_theta_max 20.9101
_cell_measurement_theta_min 2.4492
_cell_volume 13012.4(16)
_computing_structure_refinement 'SHELXL-97 (Sheldrick, 1997)'
_computing_structure_solution 'SHELXS-97 (Sheldrick, 1990)'
_diffrn_ambient_temperature 293(2)
_diffrn_measured_fraction_theta_full 0.997
_diffrn_measured_fraction_theta_max 0.997
_diffrn_measurement_device_type 'CCD area detector'
_diffrn_measurement_method 'phi and omega scans'
_diffrn_radiation_monochromator graphite
_diffrn_radiation_source 'fine-focus sealed tube'
_diffrn_radiation_type MoK\a
_diffrn_radiation_wavelength 0.71073
_diffrn_reflns_av_R_equivalents 0.1363
_diffrn_reflns_av_sigmaI/netI 0.0505
_diffrn_reflns_limit_h_max 25
_diffrn_reflns_limit_h_min -24
_diffrn_reflns_limit_k_max 25
_diffrn_reflns_limit_k_min -25
_diffrn_reflns_limit_l_max 25
_diffrn_reflns_limit_l_min -24
_diffrn_reflns_number 49106
_diffrn_reflns_theta_full 22.47
_diffrn_reflns_theta_max 22.47
_diffrn_reflns_theta_min 2.12
_exptl_absorpt_coefficient_mu 15.912
_exptl_absorpt_correction_T_max 0.222
_exptl_absorpt_correction_T_min 0.204
_exptl_absorpt_correction_type multi-scan
_exptl_crystal_colour black
_exptl_crystal_density_diffrn 2.495
_exptl_crystal_density_method 'not measured'
_exptl_crystal_description cubic
_exptl_crystal_F_000 8560
_exptl_crystal_size_max 0.1
_exptl_crystal_size_mid 0.1
_exptl_crystal_size_min 0.1
_refine_diff_density_max 0.709
_refine_diff_density_min -0.768
_refine_diff_density_rms 0.160
_refine_ls_extinction_method none
_refine_ls_goodness_of_fit_ref 1.086
_refine_ls_matrix_type full
_refine_ls_number_parameters 54
_refine_ls_number_reflns 1539
_refine_ls_number_restraints 0
_refine_ls_restrained_S_all 1.086
_refine_ls_R_factor_all 0.1220
_refine_ls_R_factor_gt 0.0771
_refine_ls_shift/su_max 0.002
_refine_ls_shift/su_mean 0.001
_refine_ls_structure_factor_coef Fsqd
_refine_ls_weighting_details 'calc w=1/[\s^2^(Fo^2^)+(0.0716P)^2^+538.2859P] where P=(Fo^2^+2Fc^2^)/3'
_refine_ls_weighting_scheme calc
_refine_ls_wR_factor_gt 0.1782
_refine_ls_wR_factor_ref 0.1987
_reflns_number_gt 1074
_reflns_number_total 1539
_reflns_threshold_expression >2sigma(I)
_cod_data_source_file c6qi00482b2.cif
_cod_data_source_block ay7_sq_d
_cod_original_sg_symbol_H-M Im-3
_cod_database_code 4349604

loop_
_symmetry_equiv_pos_as_xyz
'x, y, z'
'-x, -y, z'
'x, -y, -z'
'-x, y, -z'
'z, x, y'
'-z, -x, y'
'z, -x, -y'
'-z, x, -y'
'y, z, x'
'y, -z, -x'
'-y, z, -x'
'-y, -z, x'
'x+1/2, y+1/2, z+1/2'
'-x+1/2, -y+1/2, z+1/2'
'x+1/2, -y+1/2, -z+1/2'
'-x+1/2, y+1/2, -z+1/2'
'z+1/2, x+1/2, y+1/2'
'-z+1/2, -x+1/2, y+1/2'
'z+1/2, -x+1/2, -y+1/2'
'-z+1/2, x+1/2, -y+1/2'
'y+1/2, z+1/2, x+1/2'
'y+1/2, -z+1/2, -x+1/2'
'-y+1/2, z+1/2, -x+1/2'
'-y+1/2, -z+1/2, x+1/2'
'-x, -y, -z'
'x, y, -z'
'-x, y, z'
'x, -y, z'
'-z, -x, -y'
'z, x, -y'
'-z, x, y'
'z, -x, y'
'-y, -z, -x'
'-y, z, x'
'y, -z, x'
'y, z, -x'
'-x+1/2, -y+1/2, -z+1/2'
'x+1/2, y+1/2, -z+1/2'
'-x+1/2, y+1/2, z+1/2'
'x+1/2, -y+1/2, z+1/2'
'-z+1/2, -x+1/2, -y+1/2'
'z+1/2, x+1/2, -y+1/2'
'-z+1/2, x+1/2, y+1/2'
'z+1/2, -x+1/2, y+1/2'
'-y+1/2, -z+1/2, -x+1/2'
'-y+1/2, z+1/2, x+1/2'
'y+1/2, -z+1/2, x+1/2'
'y+1/2, z+1/2, -x+1/2'

loop_
_atom_site_label
_atom_site_type_symbol
_atom_site_fract_x
_atom_site_fract_y
_atom_site_fract_z
_atom_site_U_iso_or_equiv
_atom_site_adp_type
_atom_site_occupancy
_atom_site_symmetry_multiplicity
_atom_site_calc_flag
_atom_site_refinement_flags
Se1 Se -0.20100(10) 0.35902(10) 0.86293(9) 0.0820(8) Uani 1 1 d .
Se2 Se -0.2500 0.2500 0.7500 0.0691(14) Uani 1 6 d S
Se11 Se -0.18116(16) 0.5000 0.78432(12) 0.0866(11) Uani 1 2 d S
Se15 Se -0.30329(10) 0.40457(10) 0.73045(11) 0.0909(8) Uani 1 1 d .
Se16 Se -0.2084(2) 0.5000 0.63675(13) 0.1066(14) Uani 1 2 d S
Ge1 Ge -0.20945(11) 0.56711(9) 0.71287(9) 0.0770(8) Uani 1 1 d .
Cu1 Cu -0.16346(11) 0.30524(11) 0.78353(11) 0.0776(8) Uani 1 1 d .
Cu23 Cu -0.31190(11) 0.31190(11) 0.68810(11) 0.0839(14) Uani 1 3 d S

loop_
_atom_site_aniso_label
_atom_site_aniso_U_11
_atom_site_aniso_U_22
_atom_site_aniso_U_33
_atom_site_aniso_U_23
_atom_site_aniso_U_13
_atom_site_aniso_U_12
Se1 0.0919(17) 0.0845(16) 0.0697(15) -0.0090(12) 0.0033(12) -0.0176(12)
Se2 0.0691(14) 0.0691(14) 0.0691(14) 0.0013(15) -0.0013(15) 0.0013(15)
Se11 0.123(3) 0.084(2) 0.0529(18) 0.000 0.0011(18) 0.000
Se15 0.0902(17) 0.0746(15) 0.1078(19) 0.0008(14) 0.0001(14) 0.0139(13)
Se16 0.194(4) 0.071(2) 0.054(2) 0.000 0.001(2) 0.000
Ge1 0.1057(19) 0.0548(13) 0.0705(15) 0.0005(11) 0.0084(13) -0.0034(12)
Cu1 0.0777(18) 0.0811(18) 0.0741(17) -0.0009(14) 0.0016(14) -0.0024(14)
Cu23 0.0839(14) 0.0839(14) 0.0839(14) 0.0093(14) -0.0093(14) 0.0093(14)

loop_
_atom_type_symbol
_atom_type_description
_atom_type_scat_dispersion_real
_atom_type_scat_dispersion_imag
_atom_type_scat_source
Cu Cu 0.3201 1.2651 'International Tables Vol C Tables 4.2.6.8 and 6.1.1.4'
Ge Ge 0.1547 1.8001 'International Tables Vol C Tables 4.2.6.8 and 6.1.1.4'
Se Se -0.0929 2.2259 'International Tables Vol C Tables 4.2.6.8 and 6.1.1.4'

loop_
_geom_angle_atom_site_label_1
_geom_angle_atom_site_label_2
_geom_angle_atom_site_label_3
_geom_angle
_geom_angle_site_symmetry_1
_geom_angle_site_symmetry_3
Ge1 Se1 Cu1 103.19(12) 20_556 .
Ge1 Se1 Cu1 98.58(12) 20_556 43
Cu1 Se1 Cu1 75.32(13) . 43
Cu23 Se2 Cu23 180.00(10) 37_456 .
Cu23 Se2 Cu1 110.28(6) 37_456 43
Cu23 Se2 Cu1 69.72(6) . 43
Cu23 Se2 Cu1 110.28(6) 37_456 37_456
Cu23 Se2 Cu1 69.72(6) . 37_456
Cu1 Se2 Cu1 108.65(6) 43 37_456
Cu23 Se2 Cu1 69.72(6) 37_456 .
Cu23 Se2 Cu1 110.28(6) . .
Cu1 Se2 Cu1 71.35(6) 43 .
Cu1 Se2 Cu1 180.00(7) 37_456 .
Cu23 Se2 Cu1 69.72(6) 37_456 12_566
Cu23 Se2 Cu1 110.28(6) . 12_566
Cu1 Se2 Cu1 71.35(6) 43 12_566
Cu1 Se2 Cu1 71.35(6) 37_456 12_566
Cu1 Se2 Cu1 108.65(6) . 12_566
Cu23 Se2 Cu1 69.72(6) 37_456 7_456
Cu23 Se2 Cu1 110.28(6) . 7_456
Cu1 Se2 Cu1 180.0 43 7_456
Cu1 Se2 Cu1 71.35(6) 37_456 7_456
Cu1 Se2 Cu1 108.65(6) . 7_456
Cu1 Se2 Cu1 108.65(6) 12_566 7_456
Cu23 Se2 Cu1 110.28(6) 37_456 48_445
Cu23 Se2 Cu1 69.72(6) . 48_445
Cu1 Se2 Cu1 108.65(6) 43 48_445
Cu1 Se2 Cu1 108.65(6) 37_456 48_445
Cu1 Se2 Cu1 71.35(6) . 48_445
Cu1 Se2 Cu1 180.0 12_566 48_445
Cu1 Se2 Cu1 71.35(6) 7_456 48_445
Ge1 Se11 Ge1 82.26(14) 28_565 .
Ge1 Se15 Cu23 105.30(11) 28_565 .
Ge1 Se15 Cu1 97.77(12) 28_565 43
Cu23 Se15 Cu1 73.64(13) . 43
Ge1 Se16 Ge1 82.79(14) . 28_565
Se1 Ge1 Se15 118.28(12) 22_465 28_565
Se1 Ge1 Se16 111.82(14) 22_465 .
Se15 Ge1 Se16 109.27(16) 28_565 .
Se1 Ge1 Se11 111.00(14) 22_465 .
Se15 Ge1 Se11 108.95(14) 28_565 .
Se16 Ge1 Se11 95.02(11) . .
Se1 Cu1 Se15 118.16(13) . 48_445
Se1 Cu1 Se1 113.83(11) . 48_445
Se15 Cu1 Se1 114.55(13) 48_445 48_445
Se1 Cu1 Se2 102.38(11) . .
Se15 Cu1 Se2 102.56(11) 48_445 .
Se1 Cu1 Se2 102.26(11) 48_445 .
Se1 Cu1 Cu23 104.27(10) . 37_456
Se15 Cu1 Cu23 52.90(10) 48_445 37_456
Se1 Cu1 Cu23 139.52(12) 48_445 37_456
Se2 Cu1 Cu23 54.84(9) . 37_456
Se1 Cu1 Cu1 52.41(10) . 43
Se15 Cu1 Cu1 140.97(13) 48_445 43
Se1 Cu1 Cu1 101.92(15) 48_445 43
Se2 Cu1 Cu1 54.33(3) . 43
Cu23 Cu1 Cu1 90.34(7) 37_456 43
Se1 Cu1 Cu1 137.25(15) . 48_445
Se15 Cu1 Cu1 102.82(11) 48_445 48_445
Se1 Cu1 Cu1 52.27(11) 48_445 48_445
Se2 Cu1 Cu1 54.33(3) . 48_445
Cu23 Cu1 Cu1 90.34(7) 37_456 48_445
Cu1 Cu1 Cu1 88.29(13) 43 48_445
Se15 Cu23 Se15 114.63(9) 12_566 .
Se15 Cu23 Se15 114.63(9) 12_566 7_456
Se15 Cu23 Se15 114.63(9) . 7_456
Se15 Cu23 Se2 103.62(12) 12_566 .
Se15 Cu23 Se2 103.62(12) . .
Se15 Cu23 Se2 103.62(12) 7_456 .
Se15 Cu23 Cu1 102.23(9) 12_566 43
Se15 Cu23 Cu1 53.46(8) . 43
Se15 Cu23 Cu1 141.66(12) 7_456 43
Se2 Cu23 Cu1 55.44(9) . 43
Se15 Cu23 Cu1 53.46(8) 12_566 37_456
Se15 Cu23 Cu1 141.66(12) . 37_456
Se15 Cu23 Cu1 102.23(9) 7_456 37_456
Se2 Cu23 Cu1 55.44(9) . 37_456
Cu1 Cu23 Cu1 90.99(13) 43 37_456
Se15 Cu23 Cu1 141.66(12) 12_566 48_445
Se15 Cu23 Cu1 102.23(9) . 48_445
Se15 Cu23 Cu1 53.46(8) 7_456 48_445
Se2 Cu23 Cu1 55.44(9) . 48_445
Cu1 Cu23 Cu1 90.99(13) 43 48_445
Cu1 Cu23 Cu1 90.99(13) 37_456 48_445

loop_
_geom_bond_atom_site_label_1
_geom_bond_atom_site_label_2
_geom_bond_distance
_geom_bond_site_symmetry_2
Se1 Ge1 2.319(3) 20_556
Se1 Cu1 2.423(3) .
Se1 Cu1 2.427(3) 43
Se2 Cu23 2.522(4) 37_456
Se2 Cu23 2.522(4) .
Se2 Cu1 2.540(3) 43
Se2 Cu1 2.540(3) 37_456
Se2 Cu1 2.540(3) .
Se2 Cu1 2.540(3) 12_566
Se2 Cu1 2.540(3) 7_456
Se2 Cu1 2.540(3) 48_445
Se11 Ge1 2.400(3) 28_565
Se11 Ge1 2.400(3) .
Se15 Ge1 2.342(4) 28_565
Se15 Cu23 2.405(3) .
Se15 Cu1 2.423(4) 43
Se16 Ge1 2.387(3) .
Se16 Ge1 2.387(3) 28_565
Ge1 Se1 2.319(3) 22_465
Ge1 Se15 2.342(4) 28_565
Cu1 Se15 2.423(4) 48_445
Cu1 Se1 2.427(3) 48_445
Cu1 Cu23 2.893(4) 37_456
Cu1 Cu1 2.963(4) 43
Cu1 Cu1 2.963(4) 48_445
Cu23 Se15 2.405(3) 12_566
Cu23 Se15 2.405(3) 7_456
Cu23 Cu1 2.893(4) 43
Cu23 Cu1 2.893(4) 37_456
Cu23 Cu1 2.893(4) 48_445

loop_
_geom_torsion_atom_site_label_1
_geom_torsion_atom_site_label_2
_geom_torsion_atom_site_label_3
_geom_torsion_atom_site_label_4
_geom_torsion
_geom_torsion_site_symmetry_1
_geom_torsion_site_symmetry_4
Ge1 Se16 Ge1 Se1 131.74(11) 28_565 22_465
Ge1 Se16 Ge1 Se15 -95.36(14) 28_565 28_565
Ge1 Se16 Ge1 Se11 16.73(18) 28_565 .
Ge1 Se11 Ge1 Se1 -132.35(10) 28_565 22_465
Ge1 Se11 Ge1 Se15 95.70(12) 28_565 28_565
Ge1 Se11 Ge1 Se16 -16.66(18) 28_565 .
Ge1 Se1 Cu1 Se15 -38.86(17) 20_556 48_445
Cu1 Se1 Cu1 Se15 -134.42(14) 43 48_445
Ge1 Se1 Cu1 Se1 -177.60(13) 20_556 48_445
Cu1 Se1 Cu1 Se1 86.84(18) 43 48_445
Ge1 Se1 Cu1 Se2 72.86(12) 20_556 .
Cu1 Se1 Cu1 Se2 -22.70(8) 43 .
Ge1 Se1 Cu1 Cu23 16.40(16) 20_556 37_456
Cu1 Se1 Cu1 Cu23 -79.16(11) 43 37_456
Ge1 Se1 Cu1 Cu1 95.56(13) 20_556 43
Ge1 Se1 Cu1 Cu1 122.91(16) 20_556 48_445
Cu1 Se1 Cu1 Cu1 27.35(18) 43 48_445
Cu23 Se2 Cu1 Se1 -98.86(10) 37_456 .
Cu23 Se2 Cu1 Se1 81.14(10) . .
Cu1 Se2 Cu1 Se1 22.12(7) 43 .
Cu1 Se2 Cu1 Se1 153(100) 37_456 .
Cu1 Se2 Cu1 Se1 -39.84(16) 12_566 .
Cu1 Se2 Cu1 Se1 -157.88(7) 7_456 .
Cu1 Se2 Cu1 Se1 140.17(16) 48_445 .
Cu23 Se2 Cu1 Se15 24.09(8) 37_456 48_445
Cu23 Se2 Cu1 Se15 -155.91(8) . 48_445
Cu1 Se2 Cu1 Se15 145.06(13) 43 48_445
Cu1 Se2 Cu1 Se15 -84(100) 37_456 48_445
Cu1 Se2 Cu1 Se15 83.11(9) 12_566 48_445
Cu1 Se2 Cu1 Se15 -34.94(13) 7_456 48_445
Cu1 Se2 Cu1 Se15 -96.89(9) 48_445 48_445
Cu23 Se2 Cu1 Se1 143.04(11) 37_456 48_445
Cu23 Se2 Cu1 Se1 -36.96(11) . 48_445
Cu1 Se2 Cu1 Se1 -95.99(16) 43 48_445
Cu1 Se2 Cu1 Se1 35(100) 37_456 48_445
Cu1 Se2 Cu1 Se1 -157.94(10) 12_566 48_445
Cu1 Se2 Cu1 Se1 84.01(16) 7_456 48_445
Cu1 Se2 Cu1 Se1 22.06(10) 48_445 48_445
Cu23 Se2 Cu1 Cu23 180.0 . 37_456
Cu1 Se2 Cu1 Cu23 120.98(7) 43 37_456
Cu1 Se2 Cu1 Cu23 -108(100) 37_456 37_456
Cu1 Se2 Cu1 Cu23 59.02(7) 12_566 37_456
Cu1 Se2 Cu1 Cu23 -59.02(7) 7_456 37_456
Cu1 Se2 Cu1 Cu23 -120.98(7) 48_445 37_456
Cu23 Se2 Cu1 Cu1 -120.98(7) 37_456 43
Cu23 Se2 Cu1 Cu1 59.02(7) . 43
Cu1 Se2 Cu1 Cu1 131(100) 37_456 43
Cu1 Se2 Cu1 Cu1 -61.95(14) 12_566 43
Cu1 Se2 Cu1 Cu1 180.0 7_456 43
Cu1 Se2 Cu1 Cu1 118.05(14) 48_445 43
Cu23 Se2 Cu1 Cu1 120.98(7) 37_456 48_445
Cu23 Se2 Cu1 Cu1 -59.02(7) . 48_445
Cu1 Se2 Cu1 Cu1 -118.05(14) 43 48_445
Cu1 Se2 Cu1 Cu1 13(100) 37_456 48_445
Cu1 Se2 Cu1 Cu1 180.0 12_566 48_445
Cu1 Se2 Cu1 Cu1 61.95(14) 7_456 48_445
Ge1 Se15 Cu23 Se15 -179.08(14) 28_565 12_566
Cu1 Se15 Cu23 Se15 87.16(19) 43 12_566
Ge1 Se15 Cu23 Se15 -43.5(2) 28_565 7_456
Cu1 Se15 Cu23 Se15 -137.2(2) 43 7_456
Ge1 Se15 Cu23 Se2 68.73(11) 28_565 .
Cu1 Se15 Cu23 Se2 -25.04(9) 43 .
Ge1 Se15 Cu23 Cu1 93.77(12) 28_565 43
Ge1 Se15 Cu23 Cu1 119.4(2) 28_565 37_456
Cu1 Se15 Cu23 Cu1 25.6(2) 43 37_456
Ge1 Se15 Cu23 Cu1 11.73(17) 28_565 48_445
Cu1 Se15 Cu23 Cu1 -82.04(15) 43 48_445
Cu23 Se2 Cu23 Se15 46(100) 37_456 12_566
Cu1 Se2 Cu23 Se15 -95.61(9) 43 12_566
Cu1 Se2 Cu23 Se15 24.39(9) 37_456 12_566
Cu1 Se2 Cu23 Se15 -155.61(9) . 12_566
Cu1 Se2 Cu23 Se15 -35.61(9) 12_566 12_566
Cu1 Se2 Cu23 Se15 84.39(9) 7_456 12_566
Cu1 Se2 Cu23 Se15 144.39(9) 48_445 12_566
Cu23 Se2 Cu23 Se15 166(100) 37_456 .
Cu1 Se2 Cu23 Se15 24.39(9) 43 .
Cu1 Se2 Cu23 Se15 144.39(9) 37_456 .
Cu1 Se2 Cu23 Se15 -35.61(9) . .
Cu1 Se2 Cu23 Se15 84.39(9) 12_566 .
Cu1 Se2 Cu23 Se15 -155.61(9) 7_456 .
Cu1 Se2 Cu23 Se15 -95.61(9) 48_445 .
Cu23 Se2 Cu23 Se15 -74(100) 37_456 7_456
Cu1 Se2 Cu23 Se15 144.39(9) 43 7_456
Cu1 Se2 Cu23 Se15 -95.61(9) 37_456 7_456
Cu1 Se2 Cu23 Se15 84.39(9) . 7_456
Cu1 Se2 Cu23 Se15 -155.61(9) 12_566 7_456
Cu1 Se2 Cu23 Se15 -35.61(9) 7_456 7_456
Cu1 Se2 Cu23 Se15 24.39(9) 48_445 7_456
Cu23 Se2 Cu23 Cu1 142(100) 37_456 43
Cu1 Se2 Cu23 Cu1 120.0 37_456 43
Cu1 Se2 Cu23 Cu1 -60.0 . 43
Cu1 Se2 Cu23 Cu1 60.0 12_566 43
Cu1 Se2 Cu23 Cu1 180.0 7_456 43
Cu1 Se2 Cu23 Cu1 -120.0 48_445 43
Cu23 Se2 Cu23 Cu1 22(100) 37_456 37_456
Cu1 Se2 Cu23 Cu1 -120.0 43 37_456
Cu1 Se2 Cu23 Cu1 180.0 . 37_456
Cu1 Se2 Cu23 Cu1 -60.0 12_566 37_456
Cu1 Se2 Cu23 Cu1 60.0 7_456 37_456
Cu1 Se2 Cu23 Cu1 120.0 48_445 37_456
Cu23 Se2 Cu23 Cu1 -98(100) 37_456 48_445
Cu1 Se2 Cu23 Cu1 120.0 43 48_445
Cu1 Se2 Cu23 Cu1 -120.0 37_456 48_445
Cu1 Se2 Cu23 Cu1 60.0 . 48_445
Cu1 Se2 Cu23 Cu1 180.0 12_566 48_445
Cu1 Se2 Cu23 Cu1 -60.0 7_456 48_445

loop_
_platon_squeeze_void_nr
_platon_squeeze_void_average_x
_platon_squeeze_void_average_y
_platon_squeeze_void_average_z
_platon_squeeze_void_volume
_platon_squeeze_void_count_electrons
_platon_squeeze_void_content
1 -0.050 -0.028 -0.021 6945 2033 ' '
